data_2022939
loop_
_publ_author_name
'Safarova, Ayten S.'
'Khalilov, Ali N.'
'Akkurt, Mehmet'
'Brito, Ivan'
'Bhattarai, Ajaya'
'Naghiyev, Farid N.'
'Mamedov, Ibrahim G.'

_publ_section_title
;
 Crystal structure and Hirshfeld surface analysis of
 (2Z)-3-oxo-N-phenyl-2-[(1H-pyrrol-2-yl)methylidene]butanamide monohydrate
;
_journal_coeditor_code VM2291
_journal_issue 12
_journal_name_full 'Acta Crystallographica Section E Crystallographic Communications'
_journal_page_first 1142
_journal_page_last 1146
_journal_paper_doi 10.1107/S2056989023009799
_journal_volume 79
_journal_year 2023
_chemical_formula_iupac 'C15 H14 N2 O2, H2 O'
_chemical_formula_moiety 'C15 H14 N2 O2, H2 O'
_chemical_formula_sum 'C15 H16 N2 O3'
_chemical_formula_weight 272.30
_chemical_name_systematic
'(2<i>Z</i>)-3-Oxo-<i>N</i>-phenyl-2-[(1<i>H</i>-pyrrol-2-yl)methylidene]butanamide monohydrate'
_space_group_crystal_system monoclinic
_space_group_IT_number 15
_space_group_name_Hall '-I 2ya'
_space_group_name_H-M_alt 'I 1 2/a 1'
_atom_sites_solution_hydrogens mixed
_audit_creation_method SHELXL-2018/3
_cell_angle_alpha 90
_cell_angle_beta 94.742(4)
_cell_angle_gamma 90
_cell_formula_units_Z 8
_cell_length_a 13.7420(13)
_cell_length_b 8.8912(13)
_cell_length_c 23.114(2)
_cell_measurement_reflns_used 7717
_cell_measurement_temperature 294(2)
_cell_measurement_theta_max 21.78
_cell_measurement_theta_min 3.19
_cell_volume 2814.5(5)
_computing_cell_refinement
;
SAINT (Bruker, 2018)
;
_computing_data_collection
;
APEX2 (Bruker, 2018)
;
_computing_data_reduction
;
SAINT (Bruker, 2018)
;
_computing_molecular_graphics
;
ORTEP-3 for Windows (Farrugia, 2012)
;
_computing_publication_material
;
PLATON (Spek, 2020)
;
_computing_structure_refinement
;
<i>SHELXL2018/3</i> (Sheldrick, 2015b)
;
_computing_structure_solution
;
<i>SHELXT2014/5</i> (Sheldrick, 2015a)
;
_diffrn_ambient_temperature 294(2)
_diffrn_measured_fraction_theta_full 0.994
_diffrn_measured_fraction_theta_max 0.993
_diffrn_measurement_device_type 'Bruker APEXII CCD'
_diffrn_measurement_method '\f and \w scans'
_diffrn_radiation_type MoK\a
_diffrn_radiation_wavelength 0.71073
_diffrn_reflns_av_R_equivalents 0.2045
_diffrn_reflns_av_unetI/netI 0.0430
_diffrn_reflns_limit_h_max 16
_diffrn_reflns_limit_h_min -16
_diffrn_reflns_limit_k_max 10
_diffrn_reflns_limit_k_min -10
_diffrn_reflns_limit_l_max 28
_diffrn_reflns_limit_l_min -28
_diffrn_reflns_number 98978
_diffrn_reflns_theta_full 25.242
_diffrn_reflns_theta_max 25.735
_diffrn_reflns_theta_min 2.731
_diffrn_source_current 30.0
_diffrn_source_power 1.5
_diffrn_source_voltage 50.0
_diffrn_standards_number 0
_exptl_absorpt_coefficient_mu 0.091
_exptl_absorpt_correction_T_max 0.7453
_exptl_absorpt_correction_T_min 0.6633
_exptl_absorpt_correction_type none
_exptl_crystal_colour colourless
_exptl_crystal_density_diffrn 1.285
_exptl_crystal_description prism
_exptl_crystal_F_000 1152
_exptl_crystal_size_max 0.294
_exptl_crystal_size_mid 0.242
_exptl_crystal_size_min 0.208
_refine_diff_density_max 0.143
_refine_diff_density_min -0.183
_refine_ls_extinction_method none
_refine_ls_goodness_of_fit_ref 1.046
_refine_ls_hydrogen_treatment mixed
_refine_ls_matrix_type full
_refine_ls_number_parameters 194
_refine_ls_number_reflns 2677
_refine_ls_number_restraints 0
_refine_ls_restrained_S_all 1.046
_refine_ls_R_factor_all 0.0836
_refine_ls_R_factor_gt 0.0411
_refine_ls_shift/su_max 0.000
_refine_ls_shift/su_mean 0.000
_refine_ls_structure_factor_coef Fsqd
_refine_ls_weighting_details 'w=1/[\s^2^(Fo^2^)+(0.0357P)^2^+2.2064P] where P=(Fo^2^+2Fc^2^)/3'
_refine_ls_weighting_scheme calc
_refine_ls_wR_factor_gt 0.0876
_refine_ls_wR_factor_ref 0.1085
_reflns_number_gt 1729
_reflns_number_total 2677
_reflns_threshold_expression 'I > 2\s(I)'
_cod_data_source_file vm2291sup1.cif
_cod_data_source_block I
_cod_depositor_comments 'Adding full bibliography for 2022939.cif.'
_cod_original_cell_volume 2814.5(6)
_cod_original_sg_symbol_H-M 'I 2/a'
_cod_database_code 2022939
_cod_database_fobs_code 2022939
_shelx_space_group_comment
;
The symmetry employed for this shelxl refinement is uniquely defined
by the following loop, which should always be used as a source of
symmetry information in preference to the above space-group names.
They are only intended as comments.
;
_shelx_estimated_absorpt_t_min 0.974
_shelx_estimated_absorpt_t_max 0.981

loop_
_space_group_symop_operation_xyz
'x, y, z'
'-x+1/2, y, -z'
'x+1/2, y+1/2, z+1/2'
'-x+1, y+1/2, -z+1/2'
'-x, -y, -z'
'x-1/2, -y, z'
'-x+1/2, -y+1/2, -z+1/2'
'x, -y+1/2, z+1/2'

loop_
_atom_site_type_symbol
_atom_site_label
_atom_site_fract_x
_atom_site_fract_y
_atom_site_fract_z
_atom_site_U_iso_or_equiv
_atom_site_adp_type
_atom_site_calc_flag
_atom_site_occupancy
_atom_site_disorder_assembly
_atom_site_disorder_group
C C1 0.45829(16) 0.6822(3) 0.43032(9) 0.0540(6) Uani d 1 . .
H H1 0.408073 0.670947 0.401110 0.065 Uiso calc 1 . .
C C2 0.4445(2) 0.7687(3) 0.47832(10) 0.0710(7) Uani d 1 . .
H H2 0.384992 0.816610 0.481260 0.085 Uiso calc 1 . .
C C3 0.5178(2) 0.7850(3) 0.52188(11) 0.0699(7) Uani d 1 . .
H H3 0.508515 0.845175 0.553880 0.084 Uiso calc 1 . .
C C4 0.60437(19) 0.7124(3) 0.51790(10) 0.0669(7) Uani d 1 . .
H H4 0.653634 0.721325 0.547795 0.080 Uiso calc 1 . .
C C5 0.61958(16) 0.6259(3) 0.47001(9) 0.0532(6) Uani d 1 . .
H H5 0.678910 0.576957 0.467656 0.064 Uiso calc 1 . .
C C6 0.54696(14) 0.6122(2) 0.42572(8) 0.0388(5) Uani d 1 . .
C C7 0.64024(14) 0.5036(2) 0.34901(8) 0.0372(4) Uani d 1 . .
C C8 0.62601(13) 0.4259(2) 0.29110(8) 0.0361(4) Uani d 1 . .
C C9 0.63778(13) 0.2768(2) 0.28452(8) 0.0398(5) Uani d 1 . .
H H9 0.628673 0.241390 0.246603 0.048 Uiso calc 1 . .
C C10 0.66233(14) 0.1657(2) 0.32780(8) 0.0415(5) Uani d 1 . .
C C11 0.68283(17) 0.1689(3) 0.38755(9) 0.0547(6) Uani d 1 . .
H H11 0.686480 0.254312 0.410856 0.066 Uiso calc 1 . .
C C12 0.69700(18) 0.0209(3) 0.40637(10) 0.0614(6) Uani d 1 . .
H H12 0.711383 -0.010172 0.444544 0.074 Uiso calc 1 . .
C C13 0.68602(17) -0.0701(3) 0.35893(10) 0.0571(6) Uani d 1 . .
H H13 0.691324 -0.174348 0.359127 0.069 Uiso calc 1 . .
C C14 0.60180(14) 0.5269(2) 0.24196(8) 0.0445(5) Uani d 1 . .
C C15 0.57908(17) 0.4655(3) 0.18195(9) 0.0588(6) Uani d 1 . .
H H15A 0.556811 0.545433 0.156270 0.088 Uiso calc 1 . .
H H15B 0.529029 0.390312 0.182627 0.088 Uiso calc 1 . .
H H15C 0.636866 0.421282 0.168541 0.088 Uiso calc 1 . .
N N1 0.55800(12) 0.52714(18) 0.37468(7) 0.0397(4) Uani d 1 . .
H HN1 0.5032(16) 0.497(2) 0.3534(9) 0.048 Uiso d 1 . .
N N2 0.66617(13) 0.01667(19) 0.31163(8) 0.0472(4) Uani d 1 . .
H HN2 0.6547(16) -0.017(2) 0.2755(10) 0.057 Uiso d 1 . .
O O1 0.72199(10) 0.54315(16) 0.36963(6) 0.0486(4) Uani d 1 . .
O O2 0.60026(13) 0.66292(18) 0.25062(6) 0.0653(5) Uani d 1 . .
O OW1 0.88137(11) 0.57116(18) 0.30826(6) 0.0496(4) Uani d 1 . .
H HW1 0.8260(19) 0.564(3) 0.3282(10) 0.074 Uiso d 1 . .
H HW2 0.8891(18) 0.664(3) 0.2981(11) 0.074 Uiso d 1 . .

loop_
_atom_site_aniso_label
_atom_site_aniso_U_11
_atom_site_aniso_U_22
_atom_site_aniso_U_33
_atom_site_aniso_U_12
_atom_site_aniso_U_13
_atom_site_aniso_U_23
C1 0.0510(13) 0.0643(14) 0.0468(12) 0.0125(11) 0.0048(10) -0.0042(11)
C2 0.0739(17) 0.0797(18) 0.0607(16) 0.0279(14) 0.0127(13) -0.0136(14)
C3 0.0875(19) 0.0703(17) 0.0534(14) 0.0020(14) 0.0149(13) -0.0227(13)
C4 0.0690(16) 0.0836(19) 0.0474(13) -0.0054(14) 0.0004(11) -0.0176(13)
C5 0.0487(12) 0.0657(15) 0.0445(12) 0.0039(11) 0.0004(10) -0.0096(11)
C6 0.0448(11) 0.0374(11) 0.0347(10) -0.0020(9) 0.0056(8) -0.0001(8)
C7 0.0404(11) 0.0299(10) 0.0414(11) 0.0011(8) 0.0053(8) 0.0011(8)
C8 0.0360(10) 0.0380(11) 0.0348(10) -0.0003(8) 0.0054(8) -0.0022(8)
C9 0.0381(10) 0.0442(12) 0.0376(11) -0.0006(9) 0.0058(8) -0.0054(9)
C10 0.0440(11) 0.0355(11) 0.0460(12) 0.0030(9) 0.0086(9) -0.0039(9)
C11 0.0725(15) 0.0457(13) 0.0462(13) 0.0066(11) 0.0074(11) -0.0015(10)
C12 0.0794(17) 0.0542(15) 0.0508(13) 0.0089(12) 0.0066(12) 0.0085(12)
C13 0.0652(15) 0.0375(12) 0.0696(16) 0.0041(11) 0.0108(12) 0.0073(12)
C14 0.0416(11) 0.0487(14) 0.0439(12) 0.0040(9) 0.0071(9) 0.0034(10)
C15 0.0593(14) 0.0750(16) 0.0414(12) 0.0077(12) 0.0007(10) 0.0015(11)
N1 0.0361(9) 0.0454(10) 0.0376(9) -0.0012(7) 0.0030(7) -0.0074(8)
N2 0.0526(10) 0.0371(10) 0.0526(11) 0.0007(8) 0.0076(8) -0.0068(9)
O1 0.0381(8) 0.0556(9) 0.0523(8) -0.0057(7) 0.0049(6) -0.0094(7)
O2 0.0966(13) 0.0433(10) 0.0563(10) 0.0071(8) 0.0070(8) 0.0089(8)
OW1 0.0450(8) 0.0511(9) 0.0533(9) 0.0040(7) 0.0078(7) 0.0091(7)

loop_
_atom_type_symbol
_atom_type_description
_atom_type_scat_dispersion_real
_atom_type_scat_dispersion_imag
_atom_type_scat_source
C C 0.0033 0.0016 'International Tables Vol C Tables 4.2.6.8 and 6.1.1.4'
H H 0.0000 0.0000 'International Tables Vol C Tables 4.2.6.8 and 6.1.1.4'
N N 0.0061 0.0033 'International Tables Vol C Tables 4.2.6.8 and 6.1.1.4'
O O 0.0106 0.0060 'International Tables Vol C Tables 4.2.6.8 and 6.1.1.4'

loop_
_geom_angle_atom_site_label_1
_geom_angle_atom_site_label_2
_geom_angle_atom_site_label_3
_geom_angle_site_symmetry_1
_geom_angle_site_symmetry_3
_geom_angle
_geom_angle_publ_flag
C2 C1 C6 . . 119.7(2) ?
C2 C1 H1 . . 120.2 ?
C6 C1 H1 . . 120.2 ?
C3 C2 C1 . . 120.7(2) ?
C3 C2 H2 . . 119.7 ?
C1 C2 H2 . . 119.7 ?
C4 C3 C2 . . 119.5(2) ?
C4 C3 H3 . . 120.3 ?
C2 C3 H3 . . 120.3 ?
C3 C4 C5 . . 120.6(2) ?
C3 C4 H4 . . 119.7 ?
C5 C4 H4 . . 119.7 ?
C6 C5 C4 . . 119.9(2) ?
C6 C5 H5 . . 120.0 ?
C4 C5 H5 . . 120.0 ?
C5 C6 C1 . . 119.57(18) ?
C5 C6 N1 . . 123.05(18) ?
C1 C6 N1 . . 117.37(17) ?
O1 C7 N1 . . 124.06(18) ?
O1 C7 C8 . . 121.43(16) ?
N1 C7 C8 . . 114.50(16) ?
C9 C8 C14 . . 122.57(18) ?
C9 C8 C7 . . 123.00(17) ?
C14 C8 C7 . . 114.39(16) ?
C8 C9 C10 . . 128.81(18) ?
C8 C9 H9 . . 115.6 ?
C10 C9 H9 . . 115.6 ?
N2 C10 C11 . . 106.30(18) ?
N2 C10 C9 . . 119.18(18) ?
C11 C10 C9 . . 134.50(19) ?
C10 C11 C12 . . 107.6(2) ?
C10 C11 H11 . . 126.2 ?
C12 C11 H11 . . 126.2 ?
C13 C12 C11 . . 107.8(2) ?
C13 C12 H12 . . 126.1 ?
C11 C12 H12 . . 126.1 ?
N2 C13 C12 . . 108.4(2) ?
N2 C13 H13 . . 125.8 ?
C12 C13 H13 . . 125.8 ?
O2 C14 C8 . . 118.96(18) ?
O2 C14 C15 . . 120.36(19) ?
C8 C14 C15 . . 120.68(19) ?
C14 C15 H15A . . 109.5 ?
C14 C15 H15B . . 109.5 ?
H15A C15 H15B . . 109.5 ?
C14 C15 H15C . . 109.5 ?
H15A C15 H15C . . 109.5 ?
H15B C15 H15C . . 109.5 ?
C7 N1 C6 . . 127.24(17) ?
C7 N1 HN1 . . 114.1(13) ?
C6 N1 HN1 . . 117.9(13) ?
C13 N2 C10 . . 109.86(18) ?
C13 N2 HN2 . . 125.1(15) ?
C10 N2 HN2 . . 125.0(15) ?
HW1 OW1 HW2 . . 109(2) ?

loop_
_geom_bond_atom_site_label_1
_geom_bond_atom_site_label_2
_geom_bond_site_symmetry_2
_geom_bond_distance
_geom_bond_publ_flag
C1 C2 . 1.376(3) ?
C1 C6 . 1.380(3) ?
C1 H1 . 0.9300 ?
C2 C3 . 1.371(4) ?
C2 H2 . 0.9300 ?
C3 C4 . 1.363(4) ?
C3 H3 . 0.9300 ?
C4 C5 . 1.378(3) ?
C4 H4 . 0.9300 ?
C5 C6 . 1.375(3) ?
C5 H5 . 0.9300 ?
C6 N1 . 1.420(2) ?
C7 O1 . 1.235(2) ?
C7 N1 . 1.336(2) ?
C7 C8 . 1.505(3) ?
C8 C9 . 1.346(3) ?
C8 C14 . 1.465(3) ?
C9 C10 . 1.427(3) ?
C9 H9 . 0.9300 ?
C10 N2 . 1.379(3) ?
C10 C11 . 1.387(3) ?
C11 C12 . 1.395(3) ?
C11 H11 . 0.9300 ?
C12 C13 . 1.361(3) ?
C12 H12 . 0.9300 ?
C13 N2 . 1.347(3) ?
C13 H13 . 0.9300 ?
C14 O2 . 1.226(2) ?
C14 C15 . 1.500(3) ?
C15 H15A . 0.9600 ?
C15 H15B . 0.9600 ?
C15 H15C . 0.9600 ?
N1 HN1 . 0.91(2) ?
N2 HN2 . 0.89(2) ?
OW1 HW1 . 0.92(3) ?
OW1 HW2 . 0.87(3) ?

loop_
_geom_hbond_atom_site_label_D
_geom_hbond_atom_site_label_H
_geom_hbond_atom_site_label_A
_geom_hbond_site_symmetry_A
_geom_hbond_distance_DH
_geom_hbond_distance_HA
_geom_hbond_distance_DA
_geom_hbond_angle_DHA
_geom_hbond_publ_flag
C5 H5 O1 . 0.93 2.41 2.906(3) 113 yes
C13 H13 O1 1_545 0.93 2.56 3.480(3) 173 yes
N1 HN1 OW1 6_565 0.91(2) 1.99(2) 2.898(2) 179(2) yes
N2 HN2 OW1 7_655 0.89(2) 2.02(2) 2.901(2) 173(2) yes
OW1 HW1 O1 . 0.92(3) 1.80(3) 2.718(2) 177(2) yes
OW1 HW2 O2 7_665 0.87(3) 1.92(3) 2.750(2) 160(2) yes
C15 H15C Cg1 7_655 0.96 2.66 3.536(3) 151 yes

loop_
_geom_torsion_atom_site_label_1
_geom_torsion_atom_site_label_2
_geom_torsion_atom_site_label_3
_geom_torsion_atom_site_label_4
_geom_torsion_site_symmetry_1
_geom_torsion_site_symmetry_2
_geom_torsion_site_symmetry_3
_geom_torsion_site_symmetry_4
_geom_torsion
_geom_torsion_publ_flag
C6 C1 C2 C3 . . . . -0.6(4) ?
C1 C2 C3 C4 . . . . -1.2(4) ?
C2 C3 C4 C5 . . . . 1.5(4) ?
C3 C4 C5 C6 . . . . -0.1(4) ?
C4 C5 C6 C1 . . . . -1.6(3) ?
C4 C5 C6 N1 . . . . 178.9(2) ?
C2 C1 C6 C5 . . . . 2.0(3) ?
C2 C1 C6 N1 . . . . -178.5(2) ?
O1 C7 C8 C9 . . . . 84.1(2) ?
N1 C7 C8 C9 . . . . -97.0(2) ?
O1 C7 C8 C14 . . . . -93.7(2) ?
N1 C7 C8 C14 . . . . 85.2(2) ?
C14 C8 C9 C10 . . . . 179.17(18) ?
C7 C8 C9 C10 . . . . 1.5(3) ?
C8 C9 C10 N2 . . . . 176.92(19) ?
C8 C9 C10 C11 . . . . -1.0(4) ?
N2 C10 C11 C12 . . . . -1.0(2) ?
C9 C10 C11 C12 . . . . 177.1(2) ?
C10 C11 C12 C13 . . . . 0.4(3) ?
C11 C12 C13 N2 . . . . 0.3(3) ?
C9 C8 C14 O2 . . . . -173.92(19) ?
C7 C8 C14 O2 . . . . 3.9(3) ?
C9 C8 C14 C15 . . . . 6.2(3) ?
C7 C8 C14 C15 . . . . -176.03(18) ?
O1 C7 N1 C6 . . . . 6.7(3) ?
C8 C7 N1 C6 . . . . -172.19(17) ?
C5 C6 N1 C7 . . . . -30.7(3) ?
C1 C6 N1 C7 . . . . 149.9(2) ?
C12 C13 N2 C10 . . . . -1.0(3) ?
C11 C10 N2 C13 . . . . 1.2(2) ?
C9 C10 N2 C13 . . . . -177.18(17) ?
